data_4102779
loop_
_publ_author_name
'Gaku Hattori'
'Ken Sakata'
'Hiroshi Matsuzawa'
'Yoshiaki Tanabe'
'Yoshihiro Miyake'
'Yoshiaki Nishibayashi'

_publ_contact_author_email ynishiba@sogo.t.u-tokyo.ac.jp
_publ_contact_author_fax +81-3-5841-1175
_publ_contact_author_name 'Yoshiaki Nishibayashi'
_publ_contact_author_phone +81-3-5841-7708
_publ_section_title
;
 Copper-Catalyzed Enantioselective Propargylic Amination of Propargylic
 Esters with Amines: Copper-Allenylidene Complexes as Key Intermediates
;
_journal_name_full 'Journal of the American Chemical Society'
_journal_page_first 10592
_journal_page_last 10608
_journal_paper_doi 10.1021/ja1047494
_journal_volume 132
_journal_year 2010
_chemical_absolute_configuration 'CHOOSE rm ad rmad syn or unk'
_chemical_formula_moiety 'C106 H102 Cl4 Cu2 O4 P4 '
_chemical_formula_sum 'C106 H102 Cl4 Cu2 O4 P4'
_chemical_formula_weight 1832.77
_space_group_IT_number 152
_symmetry_cell_setting trigonal
_symmetry_Int_Tables_number 152
_symmetry_space_group_name_Hall 'P 31 2"'
_symmetry_space_group_name_H-M 'P 31 2 1'
_cell_angle_alpha 90.0000
_cell_angle_beta 90.0000
_cell_angle_gamma 120.0000
_cell_formula_units_Z 3
_cell_length_a 18.9573(8)
_cell_length_b 18.9573(8)
_cell_length_c 25.3920(9)
_cell_measurement_reflns_used 53206
_cell_measurement_temperature 173.1
_cell_measurement_theta_max 27.4
_cell_measurement_theta_min 3.2
_cell_volume 7902.8(5)
_computing_cell_refinement PROCESS-AUTO
_computing_data_collection PROCESS-AUTO
_computing_data_reduction CrystalStructure
_computing_publication_material 'CrystalStructure 3.8'
_computing_structure_refinement CRYSTALS
_computing_structure_solution SIR97
_diffrn_ambient_temperature 173.1
_diffrn_detector_area_resol_mean 10.00
_diffrn_measured_fraction_theta_full 1.024
_diffrn_measured_fraction_theta_max 1.024
_diffrn_measurement_device_type 'Rigaku RAXIS-RAPID'
_diffrn_measurement_method \w
_diffrn_radiation_type 'Mo K\a'
_diffrn_radiation_wavelength 0.71075
_diffrn_reflns_av_R_equivalents 0.053
_diffrn_reflns_limit_h_max 24
_diffrn_reflns_limit_h_min -24
_diffrn_reflns_limit_k_max 24
_diffrn_reflns_limit_k_min -24
_diffrn_reflns_limit_l_max 32
_diffrn_reflns_limit_l_min -32
_diffrn_reflns_number 77957
_diffrn_reflns_theta_full 27.46
_diffrn_reflns_theta_max 27.46
_exptl_absorpt_coefficient_mu 0.612
_exptl_absorpt_correction_T_max 0.736
_exptl_absorpt_correction_T_min 0.237
_exptl_absorpt_correction_type multi-scan
_exptl_absorpt_process_details
;
    Higashi, T. (1995). Program for Absorption Correction.
    Rigaku Corporation, Tokyo, Japan.
;
_exptl_crystal_colour yellow
_exptl_crystal_density_diffrn 1.155
_exptl_crystal_density_method 'not measured'
_exptl_crystal_description block
_exptl_crystal_F_000 2868.00
_exptl_crystal_size_max 0.70
_exptl_crystal_size_mid 0.50
_exptl_crystal_size_min 0.50
_refine_diff_density_max 0.87
_refine_diff_density_min -0.83
_refine_ls_abs_structure_details 'Flack, H. D. (1983), Acta Cryst. A39, 876-881.  5470 Friedel Pairs'
_refine_ls_abs_structure_Flack -0.001(9)
_refine_ls_extinction_method none
_refine_ls_goodness_of_fit_ref 1.000
_refine_ls_hydrogen_treatment refall
_refine_ls_number_parameters 582
_refine_ls_number_reflns 11781
_refine_ls_R_factor_gt 0.0408
_refine_ls_shift/su_max 0.0000
_refine_ls_structure_factor_coef Fsqd
_refine_ls_weighting_details 'w = 1/[0.7950\s(Fo^2^)]/(4Fo^2^)'
_refine_ls_weighting_scheme calc
_refine_ls_wR_factor_ref 0.0856
_reflns_number_gt 7237
_reflns_number_total 11781
_reflns_threshold_expression F^2^>2.0\s(F^2^)
_cod_data_source_file ja1047494_si_002_1.cif
_cod_data_source_block '_[Cu(CCTol)(Cl-MeO-BIPHEP)]2.2C6H14'
_cod_original_formula_sum 'C106 H102 Cl4 Cu2 O4 P4 '
_cod_database_code 4102779

loop_
_symmetry_equiv_pos_site_id
_symmetry_equiv_pos_as_xyz
1 +X,+Y,+Z
2 -Y,+X-Y,1/3+Z
3 -X+Y,-X,2/3+Z
4 +Y,+X,-Z
5 +X-Y,-Y,2/3-Z
6 -X,-X+Y,1/3-Z

loop_
_atom_site_label
_atom_site_type_symbol
_atom_site_fract_x
_atom_site_fract_y
_atom_site_fract_z
_atom_site_U_iso_or_equiv
_atom_site_adp_type
_atom_site_occupancy
_atom_site_symmetry_multiplicity
_atom_site_calc_flag
_atom_site_refinement_flags
Cu(1) Cu 0.64176(2) 0.07263(2) 0.325250(10) 0.04972(10) Uani 1.00 1 d .
Cl(1) Cl 0.55165(6) 0.40191(6) 0.31394(4) 0.0808(3) Uani 1.00 1 d .
Cl(2) Cl 0.99050(6) 0.46169(7) 0.25013(4) 0.0911(3) Uani 1.00 1 d .
P(1) P 0.65523(5) 0.14157(5) 0.24955(2) 0.0476(2) Uani 1.00 1 d .
P(2) P 0.70452(5) 0.17696(5) 0.38379(3) 0.0498(2) Uani 1.00 1 d .
O(1) O 0.71463(13) 0.41882(13) 0.33370(7) 0.0582(6) Uani 1.00 1 d .
O(2) O 0.81402(14) 0.41682(14) 0.24715(7) 0.0635(6) Uani 1.00 1 d .
C(1) C 0.63034(18) 0.22068(19) 0.26635(10) 0.0477(8) Uani 1.00 1 d .
C(2) C 0.68446(17) 0.29155(18) 0.29595(10) 0.0444(8) Uani 1.00 1 d .
C(3) C 0.6592(2) 0.3473(2) 0.30995(10) 0.0512(9) Uani 1.00 1 d .
C(4) C 0.5817(2) 0.3317(2) 0.29731(11) 0.0578(10) Uani 1.00 1 d .
C(5) C 0.5284(2) 0.2618(2) 0.27045(11) 0.0560(9) Uani 1.00 1 d .
C(6) C 0.55322(19) 0.2080(2) 0.25500(10) 0.0517(9) Uani 1.00 1 d .
C(7) C 0.76853(18) 0.30961(19) 0.31021(10) 0.0498(8) Uani 1.00 1 d .
C(8) C 0.8327(2) 0.3746(2) 0.28238(10) 0.0534(9) Uani 1.00 1 d .
C(9) C 0.9107(2) 0.3873(2) 0.28797(12) 0.0660(10) Uani 1.00 1 d .
C(10) C 0.9268(2) 0.3388(2) 0.32077(13) 0.0709(11) Uani 1.00 1 d .
C(11) C 0.8646(2) 0.2777(2) 0.34992(12) 0.0612(10) Uani 1.00 1 d .
C(12) C 0.78464(18) 0.26370(19) 0.34657(10) 0.0487(8) Uani 1.00 1 d .
C(13) C 0.7050(2) 0.4261(2) 0.38805(12) 0.0801(12) Uani 1.00 1 d .
C(14) C 0.8489(2) 0.5028(2) 0.25658(14) 0.0825(12) Uani 1.00 1 d .
C(15) C 0.58556(18) 0.08920(19) 0.19457(10) 0.0484(8) Uani 1.00 1 d .
C(16) C 0.5258(2) 0.0089(2) 0.20008(12) 0.0670(10) Uani 1.00 1 d .
C(17) C 0.4730(2) -0.0311(2) 0.15834(13) 0.0809(12) Uani 1.00 1 d .
C(18) C 0.4804(2) 0.0068(2) 0.11145(12) 0.0645(11) Uani 1.00 1 d .
C(19) C 0.5410(2) 0.0862(2) 0.10512(12) 0.0684(11) Uani 1.00 1 d .
C(20) C 0.5923(2) 0.1271(2) 0.14644(11) 0.0660(10) Uani 1.00 1 d .
C(21) C 0.75229(19) 0.1924(2) 0.21569(11) 0.0554(9) Uani 1.00 1 d .
C(22) C 0.8000(2) 0.1565(2) 0.21627(13) 0.0697(11) Uani 1.00 1 d .
C(23) C 0.8713(2) 0.1878(3) 0.18649(17) 0.0918(15) Uani 1.00 1 d .
C(24) C 0.8941(2) 0.2545(3) 0.15631(15) 0.0956(15) Uani 1.00 1 d .
C(25) C 0.8501(2) 0.2945(2) 0.15583(13) 0.0814(12) Uani 1.00 1 d .
C(26) C 0.7793(2) 0.2629(2) 0.18427(11) 0.0641(10) Uani 1.00 1 d .
C(27) C 0.64206(19) 0.21259(18) 0.41778(10) 0.0476(8) Uani 1.00 1 d .
C(28) C 0.56730(19) 0.19190(19) 0.39592(10) 0.0519(9) Uani 1.00 1 d .
C(29) C 0.5155(2) 0.2146(2) 0.42001(11) 0.0615(10) Uani 1.00 1 d .
C(30) C 0.5374(2) 0.2551(2) 0.46773(11) 0.0624(10) Uani 1.00 1 d .
C(31) C 0.6100(2) 0.2728(2) 0.49066(12) 0.0611(10) Uani 1.00 1 d .
C(32) C 0.6625(2) 0.25261(19) 0.46615(10) 0.0564(9) Uani 1.00 1 d .
C(33) C 0.7593(2) 0.1642(2) 0.43917(11) 0.0558(10) Uani 1.00 1 d .
C(34) C 0.7336(2) 0.0853(2) 0.45548(12) 0.0701(12) Uani 1.00 1 d .
C(35) C 0.7675(3) 0.0707(2) 0.49963(14) 0.0941(16) Uani 1.00 1 d .
C(36) C 0.8295(2) 0.1350(2) 0.52659(14) 0.0846(14) Uani 1.00 1 d .
C(37) C 0.8557(2) 0.2132(2) 0.51129(12) 0.0749(13) Uani 1.00 1 d .
C(38) C 0.8220(2) 0.2287(2) 0.46695(11) 0.0622(11) Uani 1.00 1 d .
C(39) C 0.5158(2) 0.0000 0.3333 0.0514(12) Uani 1.00 2 d S
C(40) C 0.4527(2) 0.0000 0.3333 0.0536(12) Uani 1.00 2 d S
C(41) C 0.3767(2) 0.0000 0.3333 0.0656(14) Uani 1.00 2 d S
C(42) C 0.3327(2) -0.0129(2) 0.28711(17) 0.0805(13) Uani 1.00 1 d .
C(43) C 0.2598(2) -0.0136(2) 0.2873(2) 0.1035(18) Uani 1.00 1 d .
C(44) C 0.2301(3) 0.0000 0.3333 0.122(3) Uani 1.00 2 d S
C(45) C 0.1497(4) 0.000000(10) 0.333300(10) 0.164(3) Uiso 1.00 2 d S
C(46) C 0.6962(2) 0.0000 0.3333 0.0434(11) Uani 1.00 2 d S
C(47) C 0.7605(6) 0.0145(5) 0.3179(2) 0.086(2) Uani 0.50 1 d P
C(48) C 0.8442(4) 0.0311(5) 0.2995(3) 0.081(2) Uani 0.50 1 d P
C(49) C 0.9094(8) 0.1013(8) 0.3049(4) 0.138(3) Uiso 0.50 1 d P
C(50) C 0.9913(7) 0.1213(7) 0.2788(3) 0.120(3) Uiso 0.50 1 d P
C(51) C 0.9898(5) 0.0643(6) 0.2555(3) 0.092(2) Uiso 0.50 1 d P
C(52) C 0.9305(7) -0.0080(7) 0.2468(4) 0.136(3) Uiso 0.50 1 d P
C(53) C 0.8540(6) -0.0284(7) 0.2748(4) 0.122(3) Uiso 0.50 1 d P
C(54) C 1.0802(8) 0.0963(8) 0.2364(5) 0.167(4) Uiso 0.50 1 d P
C(55) C 0.3510(11) 0.2906(12) 0.4415(6) 0.200(6) Uiso 0.50 1 d P
C(56) C 0.3142(8) 0.2300(9) 0.4130(6) 0.157(4) Uiso 0.50 1 d P
C(57) C 0.3311(10) 0.2406(10) 0.3683(7) 0.188(6) Uiso 0.50 1 d P
C(58) C 0.2997(11) 0.2900(11) 0.3431(7) 0.216(6) Uiso 0.50 1 d P
C(59) C 0.2360(15) 0.3000(14) 0.3360(9) 0.234(10) Uiso 0.50 1 d P
C(60) C 0.2250(12) 0.3329(10) 0.2947(7) 0.323(8) Uiso 1.00 1 d .
C(61) C 0.1533(13) 0.3494(12) 0.3152(8) 0.232(7) Uiso 0.50 1 d P
C(62) C 0.1311(17) 0.3106(18) 0.3759(13) 0.319(12) Uiso 0.50 1 d P
C(63) C 0.0892(11) 0.3320(11) 0.4175(8) 0.212(6) Uiso 0.50 1 d P
C(64) C 0.0826(10) 0.3130(10) 0.4628(6) 0.181(5) Uiso 0.50 1 d P
C(65) C 0.0421(18) 0.2210(18) 0.4483(9) 0.305(11) Uiso 0.50 1 d P
H(1) H 0.4748 0.2509 0.2627 0.067 Uiso 1.00 1 c R
H(2) H 0.5163 0.1606 0.2359 0.062 Uiso 1.00 1 c R
H(3) H 0.9805 0.3474 0.3233 0.085 Uiso 1.00 1 c R
H(4) H 0.8762 0.2448 0.3725 0.073 Uiso 1.00 1 c R
H(5) H 0.6710 0.4490 0.3933 0.096 Uiso 1.00 1 c R
H(6) H 0.7568 0.4604 0.4036 0.096 Uiso 1.00 1 c R
H(7) H 0.6807 0.3738 0.4040 0.096 Uiso 1.00 1 c R
H(8) H 0.8131 0.5118 0.2781 0.099 Uiso 1.00 1 c R
H(9) H 0.8568 0.5303 0.2240 0.099 Uiso 1.00 1 c R
H(10) H 0.8998 0.5231 0.2739 0.099 Uiso 1.00 1 c R
H(11) H 0.5207 -0.0191 0.2321 0.080 Uiso 1.00 1 c R
H(12) H 0.4309 -0.0860 0.1627 0.097 Uiso 1.00 1 c R
H(13) H 0.4440 -0.0215 0.0834 0.077 Uiso 1.00 1 c R
H(14) H 0.5476 0.1128 0.0723 0.082 Uiso 1.00 1 c R
H(15) H 0.6332 0.1825 0.1420 0.079 Uiso 1.00 1 c R
H(16) H 0.7841 0.1095 0.2373 0.084 Uiso 1.00 1 c R
H(17) H 0.9036 0.1624 0.1874 0.110 Uiso 1.00 1 c R
H(18) H 0.9414 0.2742 0.1350 0.115 Uiso 1.00 1 c R
H(19) H 0.8686 0.3432 0.1361 0.098 Uiso 1.00 1 c R
H(20) H 0.7475 0.2889 0.1828 0.077 Uiso 1.00 1 c R
H(21) H 0.5510 0.1618 0.3640 0.062 Uiso 1.00 1 c R
H(22) H 0.4655 0.2022 0.4037 0.074 Uiso 1.00 1 c R
H(23) H 0.5024 0.2706 0.4845 0.075 Uiso 1.00 1 c R
H(24) H 0.6244 0.2994 0.5239 0.073 Uiso 1.00 1 c R
H(25) H 0.7129 0.2661 0.4824 0.068 Uiso 1.00 1 c R
H(26) H 0.6923 0.0408 0.4363 0.084 Uiso 1.00 1 c R
H(27) H 0.7481 0.0164 0.5113 0.113 Uiso 1.00 1 c R
H(28) H 0.8540 0.1248 0.5560 0.102 Uiso 1.00 1 c R
H(29) H 0.8969 0.2572 0.5309 0.090 Uiso 1.00 1 c R
H(30) H 0.8418 0.2832 0.4557 0.075 Uiso 1.00 1 c R
H(31) H 0.3532 -0.0213 0.2550 0.097 Uiso 1.00 1 c R
H(32) H 0.2298 -0.0235 0.2556 0.124 Uiso 1.00 1 c R
H(33) H 0.1598 0.0536 0.3268 0.197 Uiso 0.50 1 c R
H(34) H 0.1238 -0.0182 0.3666 0.197 Uiso 0.50 1 c R
H(35) H 0.1152 -0.0355 0.3065 0.197 Uiso 0.50 1 c R
H(36) H 0.9070 0.1419 0.3254 0.165 Uiso 0.50 1 c R
H(37) H 1.0387 0.1736 0.2809 0.144 Uiso 0.50 1 c R
H(38) H 0.9352 -0.0454 0.2242 0.164 Uiso 0.50 1 c R
H(39) H 0.8110 -0.0833 0.2758 0.146 Uiso 0.50 1 c R
H(40) H 1.0880 0.1217 0.2029 0.200 Uiso 0.50 1 c R
H(41) H 1.0899 0.0519 0.2337 0.200 Uiso 0.50 1 c R
H(42) H 1.1172 0.1347 0.2611 0.200 Uiso 0.50 1 c R

loop_
_atom_site_aniso_label
_atom_site_aniso_U_11
_atom_site_aniso_U_22
_atom_site_aniso_U_33
_atom_site_aniso_U_12
_atom_site_aniso_U_13
_atom_site_aniso_U_23
Cu(1) 0.0518(2) 0.0576(2) 0.03656(15) 0.0250(2) 0.00070(16) -0.00137(16)
Cl(1) 0.0930(7) 0.0876(7) 0.0837(5) 0.0616(6) -0.0167(5) -0.0097(5)
Cl(2) 0.0537(5) 0.1060(8) 0.0783(5) 0.0133(5) 0.0191(4) 0.0004(5)
P(1) 0.0455(4) 0.0555(5) 0.0346(3) 0.0199(4) -0.0002(3) -0.0024(3)
P(2) 0.0564(5) 0.0605(5) 0.0334(3) 0.0300(4) -0.0039(3) -0.0037(3)
O(1) 0.0617(13) 0.0584(14) 0.0430(10) 0.0214(11) -0.0001(9) -0.0059(9)
O(2) 0.0557(14) 0.0658(15) 0.0452(10) 0.0125(12) 0.0027(10) 0.0039(10)
C(1) 0.0483(18) 0.059(2) 0.0310(12) 0.0229(16) 0.0019(12) 0.0019(12)
C(2) 0.0390(17) 0.0521(18) 0.0331(13) 0.0160(15) -0.0007(11) 0.0003(12)
C(3) 0.054(2) 0.054(2) 0.0354(14) 0.0191(17) 0.0027(13) 0.0036(13)
C(4) 0.068(2) 0.066(2) 0.0451(16) 0.0385(19) -0.0031(15) 0.0054(15)
C(5) 0.053(2) 0.069(2) 0.0470(15) 0.0311(18) -0.0064(15) 0.0032(16)
C(6) 0.051(2) 0.063(2) 0.0378(13) 0.0267(18) -0.0054(12) -0.0034(13)
C(7) 0.0450(18) 0.0596(19) 0.0360(13) 0.0196(16) -0.0016(12) -0.0093(12)
C(8) 0.048(2) 0.061(2) 0.0397(14) 0.0187(17) -0.0037(13) -0.0057(13)
C(9) 0.044(2) 0.082(2) 0.0527(17) 0.0168(19) 0.0074(15) -0.0066(17)
C(10) 0.048(2) 0.101(2) 0.0584(19) 0.033(2) -0.0023(17) -0.013(2)
C(11) 0.064(2) 0.073(2) 0.0473(16) 0.035(2) -0.0083(15) -0.0108(16)
C(12) 0.0440(19) 0.063(2) 0.0369(13) 0.0247(16) -0.0046(12) -0.0085(13)
C(13) 0.104(3) 0.075(2) 0.0483(17) 0.035(2) -0.0092(18) -0.0069(17)
C(14) 0.079(2) 0.067(2) 0.074(2) 0.016(2) -0.001(2) 0.0091(18)
C(15) 0.0464(18) 0.0540(19) 0.0373(14) 0.0196(16) 0.0003(12) -0.0051(12)
C(16) 0.066(2) 0.066(2) 0.0468(16) 0.016(2) -0.0115(15) 0.0008(15)
C(17) 0.085(2) 0.059(2) 0.066(2) 0.012(2) -0.0244(19) 0.0012(17)
C(18) 0.075(2) 0.063(2) 0.0510(17) 0.031(2) -0.0201(16) -0.0148(16)
C(19) 0.079(2) 0.076(2) 0.0420(16) 0.033(2) -0.0062(16) 0.0001(16)
C(20) 0.058(2) 0.068(2) 0.0429(15) 0.0098(18) -0.0066(14) 0.0034(15)
C(21) 0.0462(19) 0.063(2) 0.0421(15) 0.0159(18) -0.0030(13) -0.0089(14)
C(22) 0.057(2) 0.084(2) 0.067(2) 0.034(2) 0.0008(16) -0.0017(19)
C(23) 0.059(2) 0.128(4) 0.088(2) 0.046(2) 0.007(2) -0.016(2)
C(24) 0.056(2) 0.139(4) 0.060(2) 0.025(3) 0.0054(18) -0.004(2)
C(25) 0.056(2) 0.094(3) 0.0503(18) 0.004(2) 0.0052(17) 0.0005(19)
C(26) 0.054(2) 0.079(2) 0.0379(14) 0.0180(19) 0.0028(14) -0.0035(15)
C(27) 0.057(2) 0.0480(18) 0.0362(13) 0.0247(16) 0.0022(13) 0.0064(12)
C(28) 0.061(2) 0.058(2) 0.0371(13) 0.0305(18) 0.0024(13) 0.0014(13)
C(29) 0.063(2) 0.076(2) 0.0515(16) 0.039(2) 0.0041(15) 0.0036(16)
C(30) 0.073(2) 0.068(2) 0.0530(17) 0.0396(19) 0.0108(17) 0.0020(16)
C(31) 0.082(2) 0.067(2) 0.0401(15) 0.042(2) 0.0076(16) -0.0012(14)
C(32) 0.072(2) 0.061(2) 0.0393(14) 0.0361(18) -0.0060(14) -0.0061(13)
C(33) 0.068(2) 0.064(2) 0.0411(15) 0.0375(19) -0.0034(14) -0.0047(15)
C(34) 0.088(2) 0.077(2) 0.0509(17) 0.046(2) -0.0130(17) -0.0076(17)
C(35) 0.153(4) 0.091(3) 0.064(2) 0.081(3) -0.028(2) -0.004(2)
C(36) 0.120(3) 0.100(3) 0.0581(19) 0.074(3) -0.031(2) -0.012(2)
C(37) 0.088(2) 0.104(3) 0.0516(17) 0.061(2) -0.0234(17) -0.0165(18)
C(38) 0.072(2) 0.077(2) 0.0458(16) 0.043(2) -0.0111(15) -0.0091(16)
C(39) 0.055(2) 0.058(3) 0.042(2) 0.0288(15) 0.0029(9) 0.0058(19)
C(40) 0.053(2) 0.058(3) 0.051(2) 0.0291(15) 0.0036(10) 0.007(2)
C(41) 0.057(2) 0.057(3) 0.082(3) 0.0283(16) 0.0084(12) 0.017(2)
C(42) 0.063(2) 0.084(2) 0.096(2) 0.038(2) -0.001(2) 0.019(2)
C(43) 0.064(3) 0.110(3) 0.139(4) 0.045(2) -0.008(2) 0.021(3)
C(44) 0.052(2) 0.127(6) 0.213(9) 0.064(3) 0.015(3) 0.029(6)
C(46) 0.0402(17) 0.058(3) 0.038(2) 0.0290(15) -0.0022(9) -0.0043(19)
C(47) 0.120(7) 0.057(5) 0.060(4) 0.030(5) -0.025(4) -0.002(4)
C(48) 0.062(5) 0.085(6) 0.107(5) 0.046(5) -0.005(4) 0.015(4)

loop_
_atom_type_symbol
_atom_type_description
_atom_type_scat_dispersion_real
_atom_type_scat_dispersion_imag
_atom_type_scat_source
C C 0.003 0.002
;
International Tables for Crystallography
(1992, Vol. C, Tables 4.2.6.8 and 6.1.1.4)
;
H H 0.000 0.000
;
International Tables for Crystallography
(1992, Vol. C, Table 6.1.1.4)
;
O O 0.011 0.006
;
International Tables for Crystallography
(1992, Vol. C, Tables 4.2.6.8 and 6.1.1.4)
;
P P 0.102 0.094
;
International Tables for Crystallography
(1992, Vol. C, Tables 4.2.6.8 and 6.1.1.4)
;
Cl Cl 0.148 0.159
;
International Tables for Crystallography
(1992, Vol. C, Tables 4.2.6.8 and 6.1.1.4)
;
Cu Cu 0.320 1.265
;
International Tables for Crystallography
(1992, Vol. C, Tables 4.2.6.8 and 6.1.1.4)
;

loop_
_geom_angle_atom_site_label_1
_geom_angle_atom_site_label_2
_geom_angle_atom_site_label_3
_geom_angle
_geom_angle_publ_flag
_geom_angle_site_symmetry_1
_geom_angle_site_symmetry_3
Cu(1) Cu(1) P(1) 129.51(2) yes 5_555 .
Cu(1) Cu(1) P(2) 129.10(2) yes 5_555 .
Cu(1) Cu(1) C(39) 54.56(7) yes 5_555 .
Cu(1) Cu(1) C(46) 54.88(7) yes 5_555 .
P(1) Cu(1) P(2) 101.16(3) yes . .
P(1) Cu(1) C(39) 103.04(5) yes . .
P(1) Cu(1) C(46) 120.64(4) yes . .
P(2) Cu(1) C(39) 115.95(4) yes . .
P(2) Cu(1) C(46) 106.90(5) yes . .
C(39) Cu(1) C(46) 109.44(10) yes . .
Cu(1) P(1) C(1) 105.88(8) yes . .
Cu(1) P(1) C(15) 119.36(9) yes . .
Cu(1) P(1) C(21) 120.08(12) yes . .
C(1) P(1) C(15) 102.10(16) yes . .
C(1) P(1) C(21) 106.48(15) yes . .
C(15) P(1) C(21) 101.05(12) yes . .
Cu(1) P(2) C(12) 106.23(9) yes . .
Cu(1) P(2) C(27) 118.11(8) yes . .
Cu(1) P(2) C(33) 118.04(13) yes . .
C(12) P(2) C(27) 107.84(16) yes . .
C(12) P(2) C(33) 103.99(13) yes . .
C(27) P(2) C(33) 101.50(16) yes . .
C(3) O(1) C(13) 117.1(2) yes . .
C(8) O(2) C(14) 116.7(2) yes . .
P(1) C(1) C(2) 122.3(2) yes . .
P(1) C(1) C(6) 119.3(2) yes . .
C(2) C(1) C(6) 118.1(3) yes . .
C(1) C(2) C(3) 119.0(3) yes . .
C(1) C(2) C(7) 121.6(3) yes . .
C(3) C(2) C(7) 119.4(2) yes . .
O(1) C(3) C(2) 118.2(3) yes . .
O(1) C(3) C(4) 121.4(3) yes . .
C(2) C(3) C(4) 120.3(2) yes . .
Cl(1) C(4) C(3) 119.9(2) yes . .
Cl(1) C(4) C(5) 119.3(3) yes . .
C(3) C(4) C(5) 120.7(4) yes . .
C(4) C(5) C(6) 119.6(3) yes . .
C(1) C(6) C(5) 122.2(2) yes . .
C(2) C(7) C(8) 115.6(3) yes . .
C(2) C(7) C(12) 123.6(2) yes . .
C(8) C(7) C(12) 120.7(3) yes . .
O(2) C(8) C(7) 118.5(3) yes . .
O(2) C(8) C(9) 122.4(2) yes . .
C(7) C(8) C(9) 118.7(3) yes . .
Cl(2) C(9) C(8) 120.2(3) yes . .
Cl(2) C(9) C(10) 118.5(3) yes . .
C(8) C(9) C(10) 121.2(2) yes . .
C(9) C(10) C(11) 120.0(3) yes . .
C(10) C(11) C(12) 120.9(3) yes . .
P(2) C(12) C(7) 123.5(2) yes . .
P(2) C(12) C(11) 117.8(2) yes . .
C(7) C(12) C(11) 118.1(2) yes . .
P(1) C(15) C(16) 119.5(2) yes . .
P(1) C(15) C(20) 122.3(2) yes . .
C(16) C(15) C(20) 118.2(2) yes . .
C(15) C(16) C(17) 119.6(3) yes . .
C(16) C(17) C(18) 121.5(2) yes . .
C(17) C(18) C(19) 119.3(2) yes . .
C(18) C(19) C(20) 119.8(3) yes . .
C(15) C(20) C(19) 121.5(2) yes . .
P(1) C(21) C(22) 118.4(2) yes . .
P(1) C(21) C(26) 124.2(3) yes . .
C(22) C(21) C(26) 117.2(3) yes . .
C(21) C(22) C(23) 121.3(4) yes . .
C(22) C(23) C(24) 119.7(5) yes . .
C(23) C(24) C(25) 121.3(4) yes . .
C(24) C(25) C(26) 118.9(4) yes . .
C(21) C(26) C(25) 121.5(4) yes . .
P(2) C(27) C(28) 117.5(2) yes . .
P(2) C(27) C(32) 123.8(2) yes . .
C(28) C(27) C(32) 118.4(3) yes . .
C(27) C(28) C(29) 121.0(2) yes . .
C(28) C(29) C(30) 119.7(3) yes . .
C(29) C(30) C(31) 119.5(4) yes . .
C(30) C(31) C(32) 121.0(3) yes . .
C(27) C(32) C(31) 120.3(3) yes . .
P(2) C(33) C(34) 117.0(2) yes . .
P(2) C(33) C(38) 124.1(3) yes . .
C(34) C(33) C(38) 118.8(3) yes . .
C(33) C(34) C(35) 120.6(3) yes . .
C(34) C(35) C(36) 119.9(4) yes . .
C(35) C(36) C(37) 120.4(4) yes . .
C(36) C(37) C(38) 120.2(3) yes . .
C(33) C(38) C(37) 120.0(3) yes . .
Cu(1) C(39) Cu(1) 70.88(15) yes . 5_555
Cu(1) C(39) C(40) 144.56(7) yes . .
Cu(1) C(39) C(40) 144.56(7) yes 5_555 .
C(39) C(40) C(41) 180 yes . .
C(40) C(41) C(42) 120.8(2) yes . .
C(40) C(41) C(42) 120.8(2) yes . 5_555
C(42) C(41) C(42) 118.4(4) yes . 5_555
C(41) C(42) C(43) 120.7(4) yes . .
C(42) C(43) C(44) 120.3(4) yes . .
C(43) C(44) C(43) 119.7(5) yes . 5_555
C(43) C(44) C(45) 120.1(3) yes . .
C(43) C(44) C(45) 120.2(3) yes 5_555 .
Cu(1) C(46) Cu(1) 70.25(14) yes . 5_555
Cu(1) C(46) C(47) 127.2(4) yes . .
Cu(1) C(46) C(47) 154.2(3) yes . 5_555
Cu(1) C(46) C(47) 154.2(3) yes 5_555 .
Cu(1) C(46) C(47) 127.2(3) yes 5_555 5_555
C(47) C(46) C(47) 46.0(5) yes . 5_555
C(46) C(47) C(47) 67.0(9) yes . 5_555
C(46) C(47) C(48) 177.7(8) yes . .
C(47) C(47) C(48) 110.7(13) yes 5_555 .
C(47) C(48) C(49) 122.6(11) yes . .
C(47) C(48) C(53) 121.4(7) yes . .
C(49) C(48) C(53) 116.0(11) yes . .
C(48) C(49) C(50) 122.1(13) yes . .
C(49) C(50) C(51) 114.4(9) yes . .
C(50) C(51) C(52) 130.5(12) yes . .
C(50) C(51) C(54) 105.5(9) yes . .
C(52) C(51) C(54) 124.0(12) yes . .
C(51) C(52) C(53) 114.5(12) yes . .
C(48) C(53) C(52) 121.3(9) yes . .
C(55) C(56) C(57) 115.4(15) yes . .
C(56) C(57) C(58) 111(2) yes . .
C(57) C(58) C(59) 146.3(16) yes . .
C(58) C(59) C(60) 124(2) yes . .
C(59) C(60) C(61) 100.7(19) yes . .
C(60) C(61) C(62) 105(2) yes . .
C(61) C(62) C(63) 126(2) yes . .
C(62) C(63) C(64) 126(2) yes . .
C(63) C(64) C(65) 91.6(16) yes . .
C(4) C(5) H(1) 120.2 no . .
C(6) C(5) H(1) 120.2 no . .
C(1) C(6) H(2) 118.9 no . .
C(5) C(6) H(2) 118.9 no . .
C(9) C(10) H(3) 120.0 no . .
C(11) C(10) H(3) 120.0 no . .
C(10) C(11) H(4) 119.6 no . .
C(12) C(11) H(4) 119.6 no . .
O(1) C(13) H(5) 109.5 no . .
O(1) C(13) H(6) 109.5 no . .
O(1) C(13) H(7) 109.5 no . .
H(5) C(13) H(6) 109.5 no . .
H(5) C(13) H(7) 109.5 no . .
H(6) C(13) H(7) 109.5 no . .
O(2) C(14) H(8) 109.5 no . .
O(2) C(14) H(9) 109.5 no . .
O(2) C(14) H(10) 109.5 no . .
H(8) C(14) H(9) 109.5 no . .
H(8) C(14) H(10) 109.5 no . .
H(9) C(14) H(10) 109.5 no . .
C(15) C(16) H(11) 120.2 no . .
C(17) C(16) H(11) 120.2 no . .
C(16) C(17) H(12) 119.3 no . .
C(18) C(17) H(12) 119.2 no . .
C(17) C(18) H(13) 120.3 no . .
C(19) C(18) H(13) 120.3 no . .
C(18) C(19) H(14) 120.1 no . .
C(20) C(19) H(14) 120.1 no . .
C(15) C(20) H(15) 119.3 no . .
C(19) C(20) H(15) 119.3 no . .
C(21) C(22) H(16) 119.4 no . .
C(23) C(22) H(16) 119.4 no . .
C(22) C(23) H(17) 120.2 no . .
C(24) C(23) H(17) 120.2 no . .
C(23) C(24) H(18) 119.3 no . .
C(25) C(24) H(18) 119.3 no . .
C(24) C(25) H(19) 120.5 no . .
C(26) C(25) H(19) 120.5 no . .
C(21) C(26) H(20) 119.2 no . .
C(25) C(26) H(20) 119.2 no . .
C(27) C(28) H(21) 119.5 no . .
C(29) C(28) H(21) 119.5 no . .
C(28) C(29) H(22) 120.2 no . .
C(30) C(29) H(22) 120.2 no . .
C(29) C(30) H(23) 120.3 no . .
C(31) C(30) H(23) 120.3 no . .
C(30) C(31) H(24) 119.5 no . .
C(32) C(31) H(24) 119.5 no . .
C(27) C(32) H(25) 119.8 no . .
C(31) C(32) H(25) 119.8 no . .
C(33) C(34) H(26) 119.7 no . .
C(35) C(34) H(26) 119.7 no . .
C(34) C(35) H(27) 120.0 no . .
C(36) C(35) H(27) 120.0 no . .
C(35) C(36) H(28) 119.8 no . .
C(37) C(36) H(28) 119.8 no . .
C(36) C(37) H(29) 119.9 no . .
C(38) C(37) H(29) 119.9 no . .
C(33) C(38) H(30) 120.0 no . .
C(37) C(38) H(30) 120.0 no . .
C(41) C(42) H(31) 119.7 no . .
C(43) C(42) H(31) 119.7 no . .
C(42) C(43) H(32) 119.8 no . .
C(44) C(43) H(32) 119.8 no . .
C(44) C(45) H(33) 109.5 no . .
C(44) C(45) H(33) 109.5 no . 5_555
C(44) C(45) H(34) 109.5 no . .
C(44) C(45) H(34) 109.6 no . 5_555
C(44) C(45) H(35) 109.5 no . .
C(44) C(45) H(35) 109.4 no . 5_555
H(33) C(45) H(33) 141.1 no . 5_555
H(33) C(45) H(34) 109.5 no . .
H(33) C(45) H(34) 56.2 no . 5_555
H(33) C(45) H(35) 109.5 no . .
H(33) C(45) H(35) 56.3 no . 5_555
H(33) C(45) H(34) 56.1 no 5_555 .
H(33) C(45) H(34) 109.6 no 5_555 5_555
H(33) C(45) H(35) 56.4 no 5_555 .
H(33) C(45) H(35) 109.3 no 5_555 5_555
H(34) C(45) H(34) 141.0 no . 5_555
H(34) C(45) H(35) 109.5 no . .
H(34) C(45) H(35) 56.2 no . 5_555
H(34) C(45) H(35) 56.3 no 5_555 .
H(34) C(45) H(35) 109.5 no 5_555 5_555
H(35) C(45) H(35) 141.1 no . 5_555
C(48) C(49) H(36) 118.9 no . .
C(50) C(49) H(36) 118.9 no . .
C(49) C(50) H(37) 122.8 no . .
C(51) C(50) H(37) 122.8 no . .
C(51) C(52) H(38) 122.7 no . .
C(53) C(52) H(38) 122.7 no . .
C(48) C(53) H(39) 119.4 no . .
C(52) C(53) H(39) 119.4 no . .
C(51) C(54) H(40) 109.5 no . .
C(51) C(54) H(41) 109.5 no . .
C(51) C(54) H(42) 109.5 no . .
H(40) C(54) H(41) 109.5 no . .
H(40) C(54) H(42) 109.5 no . .
H(41) C(54) H(42) 109.5 no . .

loop_
_geom_bond_atom_site_label_1
_geom_bond_atom_site_label_2
_geom_bond_distance
_geom_bond_publ_flag
_geom_bond_site_symmetry_2
Cu(1) Cu(1) 2.4199(4) yes 5_555
Cu(1) P(1) 2.2659(7) yes .
Cu(1) P(2) 2.2768(8) yes .
Cu(1) C(39) 2.087(3) yes .
Cu(1) C(46) 2.103(3) yes .
Cl(1) C(4) 1.743(4) yes .
Cl(2) C(9) 1.752(3) yes .
P(1) C(1) 1.833(4) yes .
P(1) C(15) 1.835(2) yes .
P(1) C(21) 1.811(3) yes .
P(2) C(12) 1.846(2) yes .
P(2) C(27) 1.845(4) yes .
P(2) C(33) 1.835(3) yes .
O(1) C(3) 1.372(3) yes .
O(1) C(13) 1.408(3) yes .
O(2) C(8) 1.360(4) yes .
O(2) C(14) 1.440(4) yes .
C(1) C(2) 1.430(3) yes .
C(1) C(6) 1.388(5) yes .
C(2) C(3) 1.407(5) yes .
C(2) C(7) 1.498(4) yes .
C(3) C(4) 1.382(5) yes .
C(4) C(5) 1.379(4) yes .
C(5) C(6) 1.378(6) yes .
C(7) C(8) 1.414(3) yes .
C(7) C(12) 1.403(5) yes .
C(8) C(9) 1.380(5) yes .
C(9) C(10) 1.384(6) yes .
C(10) C(11) 1.383(4) yes .
C(11) C(12) 1.405(5) yes .
C(15) C(16) 1.377(4) yes .
C(15) C(20) 1.391(4) yes .
C(16) C(17) 1.393(4) yes .
C(17) C(18) 1.361(4) yes .
C(18) C(19) 1.371(4) yes .
C(19) C(20) 1.376(4) yes .
C(21) C(22) 1.378(6) yes .
C(21) C(26) 1.414(4) yes .
C(22) C(23) 1.396(5) yes .
C(23) C(24) 1.351(7) yes .
C(24) C(25) 1.381(9) yes .
C(25) C(26) 1.370(5) yes .
C(27) C(28) 1.384(4) yes .
C(27) C(32) 1.393(3) yes .
C(28) C(29) 1.394(6) yes .
C(29) C(30) 1.383(4) yes .
C(30) C(31) 1.373(5) yes .
C(31) C(32) 1.381(6) yes .
C(33) C(34) 1.384(5) yes .
C(33) C(38) 1.397(4) yes .
C(34) C(35) 1.388(6) yes .
C(35) C(36) 1.380(5) yes .
C(36) C(37) 1.362(7) yes .
C(37) C(38) 1.396(5) yes .
C(39) C(40) 1.195(6) yes .
C(40) C(41) 1.441(7) yes .
C(41) C(42) 1.389(5) yes .
C(41) C(42) 1.389(5) yes 5_555
C(42) C(43) 1.377(7) yes .
C(43) C(44) 1.375(6) yes .
C(44) C(45) 1.525(10) yes .
C(46) C(47) 1.175(11) yes .
C(46) C(47) 1.175(13) yes 5_555
C(47) C(47) 0.919(9) yes 5_555
C(47) C(48) 1.528(14) yes .
C(48) C(49) 1.293(13) yes .
C(48) C(53) 1.382(18) yes .
C(49) C(50) 1.549(19) yes .
C(50) C(51) 1.221(18) yes .
C(51) C(52) 1.285(13) yes .
C(51) C(54) 1.583(17) yes .
C(52) C(53) 1.482(18) yes .
C(55) C(56) 1.24(2) yes .
C(56) C(57) 1.17(2) yes .
C(57) C(58) 1.48(3) yes .
C(58) C(59) 1.32(4) yes .
C(60) C(61) 1.62(3) yes .
C(61) C(62) 1.67(3) yes .
C(62) C(63) 1.49(4) yes .
C(63) C(64) 1.19(2) yes .
C(5) H(1) 0.950 no .
C(6) H(2) 0.950 no .
C(10) H(3) 0.950 no .
C(11) H(4) 0.950 no .
C(13) H(5) 0.950 no .
C(13) H(6) 0.950 no .
C(13) H(7) 0.950 no .
C(14) H(8) 0.950 no .
C(14) H(9) 0.950 no .
C(14) H(10) 0.950 no .
C(16) H(11) 0.950 no .
C(17) H(12) 0.950 no .
C(18) H(13) 0.950 no .
C(19) H(14) 0.950 no .
C(20) H(15) 0.950 no .
C(22) H(16) 0.950 no .
C(23) H(17) 0.950 no .
C(24) H(18) 0.950 no .
C(25) H(19) 0.950 no .
C(26) H(20) 0.950 no .
C(28) H(21) 0.950 no .
C(29) H(22) 0.950 no .
C(30) H(23) 0.950 no .
C(31) H(24) 0.950 no .
C(32) H(25) 0.950 no .
C(34) H(26) 0.950 no .
C(35) H(27) 0.950 no .
C(36) H(28) 0.950 no .
C(37) H(29) 0.950 no .
C(38) H(30) 0.950 no .
C(42) H(31) 0.950 no .
C(43) H(32) 0.950 no .
C(45) H(33) 0.950 no .
C(45) H(33) 0.950 no 5_555
C(45) H(34) 0.950 no .
C(45) H(34) 0.948 no 5_555
C(45) H(35) 0.950 no .
C(45) H(35) 0.951 no 5_555
C(49) H(36) 0.950 no .
C(50) H(37) 0.950 no .
C(52) H(38) 0.950 no .
C(53) H(39) 0.950 no .
C(54) H(40) 0.950 no .
C(54) H(41) 0.950 no .
C(54) H(42) 0.950 no .

loop_
_geom_contact_atom_site_label_1
_geom_contact_atom_site_label_2
_geom_contact_distance
_geom_contact_site_symmetry_2
Cl(1) C(18) 3.582(4) 6_665
O(2) C(31) 3.495(4) 3_664
C(13) C(25) 3.548(6) 2_655
C(18) Cl(1) 3.582(3) 6_655
C(24) C(24) 3.516(6) 6_765
C(25) C(13) 3.548(6) 3_664
C(31) O(2) 3.495(4) 2_655
C(52) C(65) 3.57(3) 5_655
C(55) C(55) 3.57(2) 4_556
C(58) C(60) 2.31(3) .
C(58) C(61) 3.55(3) .
C(58) C(62) 3.51(4) .
C(59) C(60) 1.29(3) .
C(59) C(61) 2.25(4) .
C(59) C(62) 2.33(4) .
C(60) C(58) 2.31(3) .
C(60) C(59) 1.29(3) .
C(60) C(62) 2.61(3) .
C(61) C(58) 3.55(3) .
C(61) C(59) 2.25(4) .
C(61) C(63) 2.82(3) .
C(62) C(58) 3.51(4) .
C(62) C(59) 2.33(4) .
C(62) C(60) 2.61(3) .
C(62) C(64) 2.40(3) .
C(62) C(65) 2.50(3) .
C(63) C(61) 2.82(3) .
C(63) C(65) 1.99(3) .
C(64) C(62) 2.40(3) .
C(64) C(65) 1.56(3) .
C(65) C(52) 3.57(3) 5_455
C(65) C(62) 2.50(3) .
C(65) C(63) 1.99(3) .
C(65) C(64) 1.56(3) .
Cl(1) H(13) 2.959 6_665
Cl(2) H(18) 3.538 6_765
Cl(2) H(19) 2.889 6_765
O(2) H(23) 3.220 3_664
O(2) H(24) 2.749 3_664
C(1) H(24) 3.250 3_664
C(2) H(24) 3.165 3_664
C(3) H(24) 3.067 3_664
C(4) H(24) 3.114 3_664
C(5) H(24) 3.241 3_664
C(5) H(25) 3.119 3_664
C(6) H(24) 3.282 3_664
C(6) H(25) 3.081 3_664
C(6) H(29) 3.491 3_664
C(7) H(14) 3.350 2_655
C(8) H(14) 3.314 2_655
C(9) H(14) 3.215 2_655
C(10) H(13) 3.258 2_655
C(10) H(14) 3.144 2_655
C(11) H(14) 3.127 2_655
C(12) H(14) 3.200 2_655
C(13) H(14) 3.404 2_655
C(13) H(15) 2.946 2_655
C(13) H(19) 3.219 2_655
C(13) H(20) 3.303 2_655
C(14) H(23) 3.060 3_664
C(14) H(24) 3.397 3_664
C(18) H(30) 3.315 3_664
C(19) H(6) 3.158 3_664
C(19) H(30) 2.864 3_664
C(20) H(6) 2.898 3_664
C(20) H(25) 3.465 3_664
C(20) H(30) 3.255 3_664
C(23) H(18) 3.239 6_765
C(24) H(18) 2.904 6_765
C(25) H(5) 3.018 3_664
C(25) H(6) 3.268 3_664
C(26) H(5) 3.400 3_664
C(26) H(6) 3.169 3_664
C(26) H(24) 3.566 3_664
C(30) H(9) 3.223 2_655
C(31) H(20) 3.122 2_655
C(32) H(15) 3.430 2_655
C(36) H(1) 3.292 2_655
C(36) H(32) 3.579 2_655
C(37) H(1) 3.026 2_655
C(37) H(2) 3.225 2_655
C(37) H(32) 3.488 2_655
C(38) H(1) 3.540 2_655
C(38) H(2) 3.444 2_655
C(42) H(29) 3.022 3_664
C(43) H(28) 3.355 3_664
C(43) H(29) 3.084 3_664
C(45) H(41) 3.125 1_455
C(45) H(41) 3.127 5_455
C(45) H(42) 3.441 1_455
C(45) H(42) 3.442 5_455
C(51) H(34) 3.591 5_655
C(51) H(40) 3.428 6_765
C(52) H(40) 3.124 6_765
C(54) H(28) 3.263 3_764
C(54) H(33) 3.070 1_655
C(54) H(34) 2.814 5_655
C(54) H(35) 3.392 1_655
C(54) H(38) 3.496 6_765
C(55) H(9) 3.555 2_655
C(55) H(10) 3.538 5_565
C(55) H(22) 3.476 .
C(55) H(23) 3.266 .
C(56) H(22) 3.175 .
C(56) H(32) 3.485 5_555
C(57) H(22) 3.112 .
C(57) H(33) 3.565 .
C(58) H(10) 3.332 5_565
C(59) H(8) 3.410 5_565
C(59) H(10) 3.391 5_565
C(59) H(37) 3.568 1_455
C(59) H(42) 3.384 1_455
C(60) H(6) 3.539 5_565
C(60) H(8) 3.490 5_565
C(60) H(37) 3.324 1_455
C(60) H(42) 3.368 1_455
C(61) H(3) 3.264 1_455
C(61) H(5) 3.529 5_565
C(61) H(6) 3.511 5_565
C(61) H(8) 3.299 5_565
C(61) H(18) 3.401 6_665
C(61) H(37) 3.057 1_455
C(62) H(3) 3.523 1_455
C(62) H(8) 3.314 5_565
C(62) H(37) 3.329 1_455
C(63) H(3) 3.264 1_455
C(63) H(13) 3.361 2_555
C(64) H(29) 3.573 1_455
C(64) H(32) 3.394 2_555
C(65) H(38) 2.930 5_455
C(65) H(39) 3.078 5_455
H(1) C(36) 3.292 3_664
H(1) C(37) 3.026 3_664
H(1) C(38) 3.540 3_664
H(1) H(25) 3.159 3_664
H(1) H(28) 3.501 3_664
H(1) H(29) 3.036 3_664
H(2) C(37) 3.225 3_664
H(2) C(38) 3.444 3_664
H(2) H(25) 3.072 3_664
H(2) H(29) 2.769 3_664
H(2) H(30) 3.206 3_664
H(3) C(61) 3.264 1_655
H(3) C(62) 3.523 1_655
H(3) C(63) 3.264 1_655
H(3) H(13) 3.083 2_655
H(3) H(18) 3.569 6_765
H(5) C(25) 3.018 2_655
H(5) C(26) 3.400 2_655
H(5) C(61) 3.529 5_665
H(5) H(15) 3.458 2_655
H(5) H(19) 2.508 2_655
H(5) H(20) 3.195 2_655
H(6) C(19) 3.158 2_655
H(6) C(20) 2.898 2_655
H(6) C(25) 3.268 2_655
H(6) C(26) 3.169 2_655
H(6) C(60) 3.539 5_665
H(6) C(61) 3.511 5_665
H(6) H(14) 2.748 2_655
H(6) H(15) 2.211 2_655
H(6) H(19) 3.200 2_655
H(6) H(20) 2.983 2_655
H(7) H(14) 3.483 2_655
H(7) H(15) 2.891 2_655
H(7) H(19) 3.540 2_655
H(7) H(20) 3.180 2_655
H(8) C(59) 3.410 5_665
H(8) C(60) 3.490 5_665
H(8) C(61) 3.299 5_665
H(8) C(62) 3.314 5_665
H(8) H(23) 3.309 3_664
H(8) H(24) 3.420 3_664
H(9) C(30) 3.223 3_664
H(9) C(55) 3.555 3_664
H(9) H(23) 2.362 3_664
H(9) H(24) 3.330 3_664
H(10) C(55) 3.538 5_665
H(10) C(58) 3.332 5_665
H(10) C(59) 3.391 5_665
H(13) Cl(1) 2.959 6_655
H(13) C(10) 3.258 3_664
H(13) C(63) 3.361 3_554
H(13) H(3) 3.083 3_664
H(13) H(30) 3.571 3_664
H(14) C(7) 3.350 3_664
H(14) C(8) 3.314 3_664
H(14) C(9) 3.215 3_664
H(14) C(10) 3.144 3_664
H(14) C(11) 3.127 3_664
H(14) C(12) 3.200 3_664
H(14) C(13) 3.404 3_664
H(14) H(6) 2.748 3_664
H(14) H(7) 3.483 3_664
H(14) H(30) 2.852 3_664
H(15) C(13) 2.946 3_664
H(15) C(32) 3.430 3_664
H(15) H(5) 3.458 3_664
H(15) H(6) 2.211 3_664
H(15) H(7) 2.891 3_664
H(15) H(24) 3.557 3_664
H(15) H(25) 3.047 3_664
H(15) H(30) 3.466 3_664
H(17) H(17) 3.336 6_765
H(17) H(18) 3.106 6_765
H(17) H(40) 2.911 6_765
H(18) Cl(2) 3.538 6_765
H(18) C(23) 3.239 6_765
H(18) C(24) 2.904 6_765
H(18) C(61) 3.401 6_655
H(18) H(3) 3.569 6_765
H(18) H(17) 3.106 6_765
H(18) H(18) 2.507 6_765
H(18) H(37) 3.536 6_765
H(19) Cl(2) 2.889 6_765
H(19) C(13) 3.219 3_664
H(19) H(5) 2.508 3_664
H(19) H(6) 3.200 3_664
H(19) H(7) 3.540 3_664
H(20) C(13) 3.303 3_664
H(20) C(31) 3.122 3_664
H(20) H(5) 3.195 3_664
H(20) H(6) 2.983 3_664
H(20) H(7) 3.180 3_664
H(20) H(24) 2.624 3_664
H(22) C(55) 3.476 .
H(22) C(56) 3.175 .
H(22) C(57) 3.112 .
H(23) O(2) 3.220 2_655
H(23) C(14) 3.060 2_655
H(23) C(55) 3.266 .
H(23) H(8) 3.309 2_655
H(23) H(9) 2.362 2_655
H(24) O(2) 2.749 2_655
H(24) C(1) 3.250 2_655
H(24) C(2) 3.165 2_655
H(24) C(3) 3.067 2_655
H(24) C(4) 3.114 2_655
H(24) C(5) 3.241 2_655
H(24) C(6) 3.282 2_655
H(24) C(14) 3.397 2_655
H(24) C(26) 3.566 2_655
H(24) H(8) 3.420 2_655
H(24) H(9) 3.330 2_655
H(24) H(15) 3.557 2_655
H(24) H(20) 2.624 2_655
H(25) C(5) 3.119 2_655
H(25) C(6) 3.081 2_655
H(25) C(20) 3.465 2_655
H(25) H(1) 3.159 2_655
H(25) H(2) 3.072 2_655
H(25) H(15) 3.047 2_655
H(27) H(40) 3.122 2_645
H(27) H(42) 3.352 2_645
H(28) C(43) 3.355 2_655
H(28) C(54) 3.263 2_645
H(28) H(1) 3.501 2_655
H(28) H(32) 3.020 2_655
H(28) H(33) 3.287 2_655
H(28) H(34) 3.127 4_656
H(28) H(40) 3.296 2_645
H(28) H(41) 2.983 2_645
H(28) H(42) 2.976 2_645
H(29) C(6) 3.491 2_655
H(29) C(42) 3.022 2_655
H(29) C(43) 3.084 2_655
H(29) C(64) 3.573 1_655
H(29) H(1) 3.036 2_655
H(29) H(2) 2.769 2_655
H(29) H(31) 2.720 2_655
H(29) H(32) 2.849 2_655
H(30) C(18) 3.315 2_655
H(30) C(19) 2.864 2_655
H(30) C(20) 3.255 2_655
H(30) H(2) 3.206 2_655
H(30) H(13) 3.571 2_655
H(30) H(14) 2.852 2_655
H(30) H(15) 3.466 2_655
H(31) H(29) 2.720 3_664
H(32) C(36) 3.579 3_664
H(32) C(37) 3.488 3_664
H(32) C(56) 3.485 5_555
H(32) C(64) 3.394 3_554
H(32) H(28) 3.020 3_664
H(32) H(29) 2.849 3_664
H(33) C(54) 3.070 1_455
H(33) C(57) 3.565 .
H(33) H(28) 3.287 3_664
H(33) H(41) 2.704 1_455
H(33) H(41) 3.461 5_455
H(33) H(42) 2.655 1_455
H(34) C(51) 3.591 5_455
H(34) C(54) 2.814 5_455
H(34) H(28) 3.127 4_546
H(34) H(41) 2.205 5_455
H(34) H(42) 2.670 5_455
H(35) C(54) 3.392 1_455
H(35) H(41) 2.681 1_455
H(35) H(41) 3.479 5_455
H(35) H(42) 3.410 1_455
H(35) H(42) 3.388 5_455
H(37) C(59) 3.568 1_655
H(37) C(60) 3.324 1_655
H(37) C(61) 3.057 1_655
H(37) C(62) 3.329 1_655
H(37) H(18) 3.536 6_765
H(38) C(54) 3.496 6_765
H(38) C(65) 2.930 5_655
H(38) H(40) 2.961 6_765
H(38) H(41) 3.211 6_765
H(39) C(65) 3.078 5_655
H(40) C(51) 3.428 6_765
H(40) C(52) 3.124 6_765
H(40) H(17) 2.911 6_765
H(40) H(27) 3.122 3_764
H(40) H(28) 3.296 3_764
H(40) H(38) 2.961 6_765
H(40) H(40) 3.428 6_765
H(41) C(45) 3.125 1_655
H(41) H(28) 2.983 3_764
H(41) H(33) 2.704 1_655
H(41) H(33) 3.461 5_655
H(41) H(34) 2.205 5_655
H(41) H(35) 2.681 1_655
H(41) H(35) 3.479 5_655
H(41) H(38) 3.211 6_765
H(42) C(45) 3.441 1_655
H(42) C(59) 3.384 1_655
H(42) C(60) 3.368 1_655
H(42) H(27) 3.352 3_764
H(42) H(28) 2.976 3_764
H(42) H(33) 2.655 1_655
H(42) H(34) 2.670 5_655
H(42) H(35) 3.410 1_655
H(42) H(35) 3.388 5_655

loop_
_geom_torsion_atom_site_label_1
_geom_torsion_atom_site_label_2
_geom_torsion_atom_site_label_3
_geom_torsion_atom_site_label_4
_geom_torsion
_geom_torsion_site_symmetry_1
_geom_torsion_site_symmetry_3
_geom_torsion_site_symmetry_4
Cu(1) Cu(1) P(1) C(1) 130.77(9) 5_555 . .
Cu(1) Cu(1) P(1) C(15) 16.57(16) 5_555 . .
Cu(1) Cu(1) P(1) C(21) -108.87(13) 5_555 . .
P(1) Cu(1) Cu(1) P(1) -153.67(5) . 5_555 5_555
P(1) Cu(1) Cu(1) P(2) 19.69(6) . 5_555 5_555
P(1) Cu(1) Cu(1) C(39) -76.83(4) . 5_555 .
P(1) Cu(1) Cu(1) C(46) 103.16(4) . 5_555 .
Cu(1) Cu(1) P(2) C(12) 154.23(13) 5_555 . .
Cu(1) Cu(1) P(2) C(27) -84.63(12) 5_555 . .
Cu(1) Cu(1) P(2) C(33) 38.10(13) 5_555 . .
P(2) Cu(1) Cu(1) P(1) 19.69(6) . 5_555 5_555
P(2) Cu(1) Cu(1) P(2) -166.95(5) . 5_555 5_555
P(2) Cu(1) Cu(1) C(39) 96.53(4) . 5_555 .
P(2) Cu(1) Cu(1) C(46) -83.48(4) . 5_555 .
Cu(1) Cu(1) C(39) C(40) 179.993(10) 5_555 . .
C(39) Cu(1) Cu(1) P(1) -76.84(4) . 5_555 5_555
C(39) Cu(1) Cu(1) P(2) 96.52(4) . 5_555 5_555
C(39) Cu(1) Cu(1) C(46) 179.992(12) . 5_555 .
Cu(1) Cu(1) C(46) C(47) 158.3(4) 5_555 . .
Cu(1) Cu(1) C(46) C(47) -137.3(8) 5_555 . 5_555
C(46) Cu(1) Cu(1) P(1) 103.17(4) . 5_555 5_555
C(46) Cu(1) Cu(1) P(2) -83.47(4) . 5_555 5_555
C(46) Cu(1) Cu(1) C(39) -179.992(12) . 5_555 .
P(1) Cu(1) P(2) C(12) -30.99(14) . . .
P(1) Cu(1) P(2) C(27) 90.16(11) . . .
P(1) Cu(1) P(2) C(33) -147.11(12) . . .
P(2) Cu(1) P(1) C(1) -43.98(9) . . .
P(2) Cu(1) P(1) C(15) -158.18(15) . . .
P(2) Cu(1) P(1) C(21) 76.38(13) . . .
P(1) Cu(1) C(39) Cu(1) 129.54(3) . . 5_555
P(1) Cu(1) C(39) C(40) -50.46(3) . . .
C(39) Cu(1) P(1) C(1) 76.25(11) . . .
C(39) Cu(1) P(1) C(15) -37.95(16) . . .
C(39) Cu(1) P(1) C(21) -163.39(14) . . .
P(1) Cu(1) C(46) Cu(1) -119.17(4) . . 5_555
P(1) Cu(1) C(46) C(47) 39.1(4) . . .
P(1) Cu(1) C(46) C(47) 103.6(8) . . 5_555
C(46) Cu(1) P(1) C(1) -161.45(11) . . .
C(46) Cu(1) P(1) C(15) 84.35(17) . . .
C(46) Cu(1) P(1) C(21) -41.09(15) . . .
P(2) Cu(1) C(39) Cu(1) -120.96(4) . . 5_555
P(2) Cu(1) C(39) C(40) 59.03(4) . . .
C(39) Cu(1) P(2) C(12) -141.59(15) . . .
C(39) Cu(1) P(2) C(27) -20.44(13) . . .
C(39) Cu(1) P(2) C(33) 102.29(14) . . .
P(2) Cu(1) C(46) Cu(1) 126.31(2) . . 5_555
P(2) Cu(1) C(46) C(47) -75.4(3) . . .
P(2) Cu(1) C(46) C(47) -11.0(8) . . 5_555
C(46) Cu(1) P(2) C(12) 96.09(15) . . .
C(46) Cu(1) P(2) C(27) -142.77(12) . . .
C(46) Cu(1) P(2) C(33) -20.04(13) . . .
C(39) Cu(1) C(46) Cu(1) -0.007(10) . . 5_555
C(39) Cu(1) C(46) C(47) 158.3(4) . . .
C(39) Cu(1) C(46) C(47) -137.3(8) . . 5_555
C(46) Cu(1) C(39) Cu(1) 0.007(10) . . 5_555
Cu(1) P(1) C(1) C(2) 73.6(2) . . .
Cu(1) P(1) C(1) C(6) -99.4(2) . . .
Cu(1) P(1) C(15) C(16) 0.3(4) . . .
Cu(1) P(1) C(15) C(20) -177.7(3) . . .
Cu(1) P(1) C(21) C(22) 35.5(2) . . .
Cu(1) P(1) C(21) C(26) -150.8(2) . . .
C(1) P(1) C(15) C(16) -115.9(3) . . .
C(1) P(1) C(15) C(20) 66.1(3) . . .
C(15) P(1) C(1) C(2) -160.7(2) . . .
C(15) P(1) C(1) C(6) 26.2(2) . . .
C(1) P(1) C(21) C(22) 155.6(2) . . .
C(1) P(1) C(21) C(26) -30.8(2) . . .
C(21) P(1) C(1) C(2) -55.2(2) . . .
C(21) P(1) C(1) C(6) 131.7(2) . . .
C(15) P(1) C(21) C(22) -98.2(2) . . .
C(15) P(1) C(21) C(26) 75.5(2) . . .
C(21) P(1) C(15) C(16) 134.3(3) . . .
C(21) P(1) C(15) C(20) -43.6(4) . . .
Cu(1) P(2) C(12) C(7) 73.6(2) . . .
Cu(1) P(2) C(12) C(11) -98.1(2) . . .
Cu(1) P(2) C(27) C(28) -18.3(2) . . .
Cu(1) P(2) C(27) C(32) 155.9(2) . . .
Cu(1) P(2) C(33) C(34) -26.2(3) . . .
Cu(1) P(2) C(33) C(38) 157.0(2) . . .
C(12) P(2) C(27) C(28) 102.0(2) . . .
C(12) P(2) C(27) C(32) -83.8(2) . . .
C(27) P(2) C(12) C(7) -54.0(2) . . .
C(27) P(2) C(12) C(11) 134.4(2) . . .
C(12) P(2) C(33) C(34) -143.5(3) . . .
C(12) P(2) C(33) C(38) 39.7(3) . . .
C(33) P(2) C(12) C(7) -161.2(2) . . .
C(33) P(2) C(12) C(11) 27.2(3) . . .
C(27) P(2) C(33) C(34) 104.6(3) . . .
C(27) P(2) C(33) C(38) -72.2(3) . . .
C(33) P(2) C(27) C(28) -149.1(2) . . .
C(33) P(2) C(27) C(32) 25.1(2) . . .
C(13) O(1) C(3) C(2) -105.9(3) . . .
C(13) O(1) C(3) C(4) 77.5(4) . . .
C(14) O(2) C(8) C(7) 120.4(3) . . .
C(14) O(2) C(8) C(9) -66.4(4) . . .
P(1) C(1) C(2) C(3) -176.35(19) . . .
P(1) C(1) C(2) C(7) 6.5(3) . . .
P(1) C(1) C(6) C(5) 174.5(2) . . .
C(2) C(1) C(6) C(5) 1.2(3) . . .
C(6) C(1) C(2) C(3) -3.2(3) . . .
C(6) C(1) C(2) C(7) 179.6(2) . . .
C(1) C(2) C(3) O(1) -173.6(2) . . .
C(1) C(2) C(3) C(4) 3.0(3) . . .
C(1) C(2) C(7) C(8) 107.4(3) . . .
C(1) C(2) C(7) C(12) -69.3(3) . . .
C(3) C(2) C(7) C(8) -69.7(3) . . .
C(3) C(2) C(7) C(12) 113.5(3) . . .
C(7) C(2) C(3) O(1) 3.6(3) . . .
C(7) C(2) C(3) C(4) -179.8(2) . . .
O(1) C(3) C(4) Cl(1) -2.5(3) . . .
O(1) C(3) C(4) C(5) 175.9(2) . . .
C(2) C(3) C(4) Cl(1) -179.0(2) . . .
C(2) C(3) C(4) C(5) -0.6(4) . . .
Cl(1) C(4) C(5) C(6) 176.9(2) . . .
C(3) C(4) C(5) C(6) -1.5(4) . . .
C(4) C(5) C(6) C(1) 1.2(4) . . .
C(2) C(7) C(8) O(2) 2.5(4) . . .
C(2) C(7) C(8) C(9) -171.0(3) . . .
C(2) C(7) C(12) P(2) -2.4(4) . . .
C(2) C(7) C(12) C(11) 169.2(3) . . .
C(8) C(7) C(12) P(2) -179.0(2) . . .
C(8) C(7) C(12) C(11) -7.4(4) . . .
C(12) C(7) C(8) O(2) 179.3(2) . . .
C(12) C(7) C(8) C(9) 5.9(4) . . .
O(2) C(8) C(9) Cl(2) 1.6(4) . . .
O(2) C(8) C(9) C(10) -174.3(3) . . .
C(7) C(8) C(9) Cl(2) 174.8(2) . . .
C(7) C(8) C(9) C(10) -1.2(5) . . .
Cl(2) C(9) C(10) C(11) -177.9(2) . . .
C(8) C(9) C(10) C(11) -1.9(5) . . .
C(9) C(10) C(11) C(12) 0.3(5) . . .
C(10) C(11) C(12) P(2) 176.4(2) . . .
C(10) C(11) C(12) C(7) 4.3(4) . . .
P(1) C(15) C(16) C(17) -179.8(3) . . .
P(1) C(15) C(20) C(19) 178.1(3) . . .
C(16) C(15) C(20) C(19) 0.1(5) . . .
C(20) C(15) C(16) C(17) -1.8(6) . . .
C(15) C(16) C(17) C(18) 1.9(7) . . .
C(16) C(17) C(18) C(19) -0.3(6) . . .
C(17) C(18) C(19) C(20) -1.5(7) . . .
C(18) C(19) C(20) C(15) 1.5(7) . . .
P(1) C(21) C(22) C(23) 173.2(2) . . .
P(1) C(21) C(26) C(25) -174.1(2) . . .
C(22) C(21) C(26) C(25) -0.4(4) . . .
C(26) C(21) C(22) C(23) -0.9(4) . . .
C(21) C(22) C(23) C(24) -0.2(5) . . .
C(22) C(23) C(24) C(25) 2.6(6) . . .
C(23) C(24) C(25) C(26) -3.8(5) . . .
C(24) C(25) C(26) C(21) 2.7(4) . . .
P(2) C(27) C(28) C(29) 178.2(2) . . .
P(2) C(27) C(32) C(31) -175.9(2) . . .
C(28) C(27) C(32) C(31) -1.7(4) . . .
C(32) C(27) C(28) C(29) 3.7(4) . . .
C(27) C(28) C(29) C(30) -3.0(4) . . .
C(28) C(29) C(30) C(31) 0.3(4) . . .
C(29) C(30) C(31) C(32) 1.6(4) . . .
C(30) C(31) C(32) C(27) -0.9(4) . . .
P(2) C(33) C(34) C(35) -174.9(3) . . .
P(2) C(33) C(38) C(37) 174.7(3) . . .
C(34) C(33) C(38) C(37) -2.1(6) . . .
C(38) C(33) C(34) C(35) 2.1(6) . . .
C(33) C(34) C(35) C(36) -2.3(7) . . .
C(34) C(35) C(36) C(37) 2.4(8) . . .
C(35) C(36) C(37) C(38) -2.4(7) . . .
C(36) C(37) C(38) C(33) 2.2(6) . . .
C(40) C(41) C(42) C(43) 179.4(3) . . .
C(40) C(41) C(42) C(43) 179.4(2) . 5_555 5_555
C(42) C(41) C(42) C(43) -0.6(4) . 5_555 5_555
C(42) C(41) C(42) C(43) -0.6(4) 5_555 . .
C(41) C(42) C(43) C(44) 1.2(6) . . .
C(42) C(43) C(44) C(43) -0.6(5) . . 5_555
C(42) C(43) C(44) C(45) 179.4(3) . . .
Cu(1) C(46) C(47) C(48) 156(16) . . .
Cu(1) C(46) C(47) C(47) 147.0(5) . . 5_555
Cu(1) C(46) C(47) C(48) -78(19) . 5_555 5_555
Cu(1) C(46) C(47) C(47) -86.4(10) . 5_555 .
Cu(1) C(46) C(47) C(48) -77(16) 5_555 . .
Cu(1) C(46) C(47) C(47) -86.3(10) 5_555 . 5_555
Cu(1) C(46) C(47) C(48) 156(18) 5_555 5_555 5_555
Cu(1) C(46) C(47) C(47) 147.0(5) 5_555 5_555 .
C(47) C(46) C(47) C(48) 9(10) . 5_555 5_555
C(47) C(46) C(47) C(48) 9(16) 5_555 . .
C(46) C(47) C(47) C(48) -179.6(4) . 5_555 5_555
C(46) C(47) C(48) C(49) -112(16) . . .
C(46) C(47) C(48) C(53) 70(16) . . .
C(47) C(47) C(48) C(49) -103.3(13) 5_555 . .
C(47) C(47) C(48) C(53) 78.2(11) 5_555 . .
C(48) C(47) C(47) C(46) -179.6(7) . 5_555 .
C(48) C(47) C(47) C(48) 0.8(10) . 5_555 5_555
C(47) C(48) C(49) C(50) -170.7(10) . . .
C(47) C(48) C(53) C(52) 166.5(9) . . .
C(49) C(48) C(53) C(52) -12.1(16) . . .
C(53) C(48) C(49) C(50) 7.8(17) . . .
C(48) C(49) C(50) C(51) -3.7(18) . . .
C(49) C(50) C(51) C(52) 4.2(19) . . .
C(49) C(50) C(51) C(54) -175.7(10) . . .
C(50) C(51) C(52) C(53) -8(2) . . .
C(54) C(51) C(52) C(53) 171.6(11) . . .
C(51) C(52) C(53) C(48) 12.0(18) . . .
C(55) C(56) C(57) C(58) -71(2) . . .
C(56) C(57) C(58) C(59) -49(3) . . .
C(57) C(58) C(59) C(60) -152(2) . . .
C(58) C(59) C(60) C(61) -166(2) . . .
C(59) C(60) C(61) C(62) -2.9(18) . . .
C(60) C(61) C(62) C(63) 159.8(19) . . .
C(61) C(62) C(63) C(64) -169.4(18) . . .
C(62) C(63) C(64) C(65) -56(2) . . .
